data_4309019
loop_
_publ_author_name
'Md. Alamgir Hossain'
'Paula Morehouse'
'Douglas Powell'
'Kristin Bowman-James'

_publ_contact_author
; 
   Prof. Kristin Bowman-James
   Department of Chemistry 
   University of Kansas 
   2010 Malott Hall
   1251 Wescoe Hall Dr. 
   Lawrence, KS  66045-7582  USA 
;
_publ_contact_author_email kbowmanjames@ku.edu
_publ_contact_author_fax 1(785)8645396
_publ_contact_author_phone 1(785)8644673
_publ_section_title
;
Tritopic (Cascade) and Ditopic Complexes of Halides with an Azacryptand
;
_journal_name_full 'Inorganic Chemistry'
_journal_page_first 2143
_journal_page_last 2149
_journal_paper_doi 10.1021/ic048937e
_journal_volume 44
_journal_year 2005
_chemical_formula_moiety '(C36 H60 N8) 6+, 2(Si F6) 2-, 2F 1-, 13(H2 O)'
_chemical_formula_sum 'C36 H86 F14 N8 O13 Si2'
_chemical_formula_weight 1161.31
_chemical_name_systematic
; 
 ? 
;
_space_group_IT_number 2
_symmetry_cell_setting triclinic
_symmetry_space_group_name_Hall '-P 1'
_symmetry_space_group_name_H-M 'P -1'
_atom_sites_solution_hydrogens geom
_atom_sites_solution_primary direct
_atom_sites_solution_secondary difmap
_audit_creation_method SHELXL-97
_cell_angle_alpha 84.404(3)
_cell_angle_beta 89.959(3)
_cell_angle_gamma 77.098(2)
_cell_formula_units_Z 2
_cell_length_a 9.8304(11)
_cell_length_b 15.9973(19)
_cell_length_c 17.417(2)
_cell_measurement_reflns_used 9504
_cell_measurement_temperature 100(2)
_cell_measurement_theta_max 30.58
_cell_measurement_theta_min 2.40
_cell_volume 2656.5(5)
_computing_structure_refinement 'SHELXL-97 (Sheldrick, 1997)'
_computing_structure_solution 'SHELXS-97 (Sheldrick, 1990)'
_diffrn_ambient_temperature 100(2)
_diffrn_measured_fraction_theta_full 0.994
_diffrn_measured_fraction_theta_max 0.952
_diffrn_measurement_device_type 'Bruker APEX'
_diffrn_measurement_method '\w scan frames'
_diffrn_radiation_monochromator graphite
_diffrn_radiation_source 'fine-focus sealed tube'
_diffrn_radiation_type MoK\a
_diffrn_radiation_wavelength 0.71073
_diffrn_reflns_av_R_equivalents 0.0248
_diffrn_reflns_av_sigmaI/netI 0.0453
_diffrn_reflns_limit_h_max 13
_diffrn_reflns_limit_h_min -14
_diffrn_reflns_limit_k_max 18
_diffrn_reflns_limit_k_min -22
_diffrn_reflns_limit_l_max 24
_diffrn_reflns_limit_l_min -20
_diffrn_reflns_number 22911
_diffrn_reflns_theta_full 26.00
_diffrn_reflns_theta_max 30.64
_diffrn_reflns_theta_min 1.67
_diffrn_standards_decay_% -2.06
_diffrn_standards_number 344
_exptl_absorpt_coefficient_mu 0.180
_exptl_absorpt_correction_T_max 0.9632
_exptl_absorpt_correction_T_min 0.8936
_exptl_absorpt_correction_type multi-scan
_exptl_absorpt_process_details 'SADABS, 1996'
_exptl_crystal_colour colorless
_exptl_crystal_density_diffrn 1.452
_exptl_crystal_density_method 'not measured'
_exptl_crystal_description plate
_exptl_crystal_F_000 1232
_exptl_crystal_size_max 0.64
_exptl_crystal_size_mid 0.42
_exptl_crystal_size_min 0.21
_refine_diff_density_max 0.491
_refine_diff_density_min -0.298
_refine_diff_density_rms 0.071
_refine_ls_extinction_method none
_refine_ls_goodness_of_fit_ref 0.974
_refine_ls_hydrogen_treatment mixed
_refine_ls_matrix_type full
_refine_ls_number_parameters 655
_refine_ls_number_reflns 15608
_refine_ls_number_restraints 0
_refine_ls_restrained_S_all 0.974
_refine_ls_R_factor_all 0.0573
_refine_ls_R_factor_gt 0.0443
_refine_ls_shift/su_max 0.001
_refine_ls_shift/su_mean 0.000
_refine_ls_structure_factor_coef Fsqd
_refine_ls_weighting_details 'calc w=1/[\s^2^(Fo^2^)+(0.0700P)^2^+0.0000P] where P=(Fo^2^+2Fc^2^)/3'
_refine_ls_weighting_scheme calc
_refine_ls_wR_factor_gt 0.1129
_refine_ls_wR_factor_ref 0.1189
_reflns_number_gt 12226
_reflns_number_total 15608
_reflns_threshold_expression >2sigma(I)
_cod_data_source_file ic048937esi20040803_053427_2.cif
_cod_data_source_block compound_1_
_cod_database_code 4309019

loop_
_symmetry_equiv_pos_as_xyz
'x, y, z'
'-x, -y, -z'

loop_
_atom_site_label
_atom_site_type_symbol
_atom_site_fract_x
_atom_site_fract_y
_atom_site_fract_z
_atom_site_U_iso_or_equiv
_atom_site_adp_type
_atom_site_occupancy
_atom_site_symmetry_multiplicity
_atom_site_calc_flag
_atom_site_refinement_flags
_atom_site_disorder_assembly
_atom_site_disorder_group
N1 N 0.26869(11) 0.85793(7) 0.22081(6) 0.0128(2) Uani 1 1 d . . .
C2 C 0.23074(14) 0.88237(9) 0.29845(8) 0.0154(3) Uani 1 1 d . . .
H2A H 0.2038 0.9460 0.2966 0.019 Uiso 1 1 calc R . .
H2B H 0.3130 0.8619 0.3337 0.019 Uiso 1 1 calc R . .
C3 C 0.11197(14) 0.84506(9) 0.32970(8) 0.0153(3) Uani 1 1 d . . .
H3A H 0.0809 0.8698 0.3784 0.018 Uiso 1 1 calc R . .
H3B H 0.0325 0.8613 0.2923 0.018 Uiso 1 1 calc R . .
N4 N 0.15289(11) 0.74927(7) 0.34450(7) 0.0139(2) Uani 1 1 d . . .
H4A H 0.2157 0.7341 0.3854 0.017 Uiso 1 1 calc R . .
H4B H 0.1957 0.7266 0.3018 0.017 Uiso 1 1 calc R . .
C5 C 0.02803(14) 0.71276(9) 0.36225(9) 0.0181(3) Uani 1 1 d . . .
H5A H -0.0405 0.7310 0.3189 0.022 Uiso 1 1 calc R . .
H5B H -0.0164 0.7364 0.4089 0.022 Uiso 1 1 calc R . .
C6 C 0.06383(13) 0.61656(9) 0.37536(8) 0.0155(3) Uani 1 1 d . . .
C7 C 0.12475(14) 0.57472(9) 0.44463(8) 0.0175(3) Uani 1 1 d . . .
H7A H 0.1470 0.6073 0.4837 0.021 Uiso 1 1 calc R . .
C8 C 0.15314(15) 0.48588(9) 0.45709(8) 0.0183(3) Uani 1 1 d . . .
H8A H 0.1955 0.4576 0.5045 0.022 Uiso 1 1 calc R . .
C9 C 0.03334(14) 0.56818(10) 0.31821(8) 0.0184(3) Uani 1 1 d . . .
H9A H -0.0062 0.5962 0.2701 0.022 Uiso 1 1 calc R . .
C10 C 0.06044(14) 0.47955(10) 0.33126(9) 0.0185(3) Uani 1 1 d . . .
H10A H 0.0380 0.4469 0.2923 0.022 Uiso 1 1 calc R . .
C11 C 0.11991(14) 0.43753(9) 0.40048(8) 0.0168(3) Uani 1 1 d . . .
C12 C 0.14741(15) 0.34132(9) 0.41520(9) 0.0201(3) Uani 1 1 d . . .
H12A H 0.1269 0.3250 0.4696 0.024 Uiso 1 1 calc R . .
H12B H 0.0851 0.3193 0.3816 0.024 Uiso 1 1 calc R . .
N13 N 0.29611(12) 0.30157(7) 0.39950(7) 0.0150(2) Uani 1 1 d . . .
H13A H 0.3126 0.3147 0.3482 0.018 Uiso 1 1 calc R . .
H13B H 0.3531 0.3258 0.4281 0.018 Uiso 1 1 calc R . .
C14 C 0.33465(15) 0.20594(9) 0.41775(8) 0.0174(3) Uani 1 1 d . . .
H14A H 0.2956 0.1903 0.4682 0.021 Uiso 1 1 calc R . .
H14B H 0.4375 0.1867 0.4222 0.021 Uiso 1 1 calc R . .
C15 C 0.28097(15) 0.15975(9) 0.35653(8) 0.0165(3) Uani 1 1 d . . .
H15A H 0.3038 0.0970 0.3724 0.020 Uiso 1 1 calc R . .
H15B H 0.1781 0.1791 0.3520 0.020 Uiso 1 1 calc R . .
N16 N 0.34177(11) 0.17613(7) 0.28117(6) 0.0128(2) Uani 1 1 d . . .
C17 C 0.48555(14) 0.12514(9) 0.27802(8) 0.0147(2) Uani 1 1 d . . .
H17A H 0.4833 0.0665 0.2653 0.018 Uiso 1 1 calc R . .
H17B H 0.5311 0.1197 0.3295 0.018 Uiso 1 1 calc R . .
C18 C 0.57093(14) 0.16501(9) 0.21902(8) 0.0147(3) Uani 1 1 d . . .
H18A H 0.6656 0.1274 0.2181 0.018 Uiso 1 1 calc R . .
H18B H 0.5271 0.1689 0.1673 0.018 Uiso 1 1 calc R . .
N19 N 0.58248(11) 0.25254(7) 0.23615(7) 0.0137(2) Uani 1 1 d . . .
H19A H 0.6210 0.2492 0.2848 0.016 Uiso 1 1 calc R . .
H19B H 0.4947 0.2880 0.2356 0.016 Uiso 1 1 calc R . .
C20 C 0.67063(14) 0.29086(9) 0.17872(8) 0.0163(3) Uani 1 1 d . . .
H20A H 0.6362 0.2880 0.1258 0.020 Uiso 1 1 calc R . .
H20B H 0.7682 0.2570 0.1839 0.020 Uiso 1 1 calc R . .
C21 C 0.66652(13) 0.38282(9) 0.19093(8) 0.0144(2) Uani 1 1 d . . .
C22 C 0.72760(14) 0.40274(9) 0.25695(8) 0.0159(3) Uani 1 1 d . . .
H22A H 0.7758 0.3578 0.2933 0.019 Uiso 1 1 calc R . .
C23 C 0.71805(14) 0.48795(9) 0.26961(8) 0.0157(3) Uani 1 1 d . . .
H23A H 0.7568 0.5010 0.3157 0.019 Uiso 1 1 calc R . .
C24 C 0.60081(14) 0.44943(9) 0.13745(8) 0.0170(3) Uani 1 1 d . . .
H24A H 0.5591 0.4365 0.0922 0.020 Uiso 1 1 calc R . .
C25 C 0.59503(14) 0.53473(9) 0.14899(8) 0.0174(3) Uani 1 1 d . . .
H25A H 0.5516 0.5796 0.1112 0.021 Uiso 1 1 calc R . .
C26 C 0.65260(13) 0.55473(9) 0.21579(8) 0.0145(3) Uani 1 1 d . . .
C27 C 0.65329(14) 0.64508(9) 0.23148(9) 0.0174(3) Uani 1 1 d . . .
H27A H 0.6653 0.6462 0.2878 0.021 Uiso 1 1 calc R . .
H27B H 0.7351 0.6615 0.2063 0.021 Uiso 1 1 calc R . .
N28 N 0.52521(11) 0.71101(7) 0.20445(7) 0.0146(2) Uani 1 1 d . . .
H28A H 0.5246 0.7208 0.1515 0.018 Uiso 1 1 calc R . .
H28B H 0.4472 0.6908 0.2184 0.018 Uiso 1 1 calc R . .
C29 C 0.52139(14) 0.79329(9) 0.23898(8) 0.0159(3) Uani 1 1 d . . .
H29A H 0.6135 0.8083 0.2330 0.019 Uiso 1 1 calc R . .
H29B H 0.5041 0.7849 0.2949 0.019 Uiso 1 1 calc R . .
C30 C 0.40988(14) 0.86720(9) 0.20216(8) 0.0151(3) Uani 1 1 d . . .
H30A H 0.4238 0.9218 0.2198 0.018 Uiso 1 1 calc R . .
H30B H 0.4200 0.8708 0.1454 0.018 Uiso 1 1 calc R . .
C31 C 0.16701(14) 0.90676(9) 0.16243(8) 0.0146(2) Uani 1 1 d . . .
H31A H 0.1895 0.9634 0.1475 0.018 Uiso 1 1 calc R . .
H31B H 0.0727 0.9173 0.1847 0.018 Uiso 1 1 calc R . .
C32 C 0.16639(14) 0.85930(9) 0.09112(8) 0.0151(3) Uani 1 1 d . . .
H32A H 0.0931 0.8928 0.0542 0.018 Uiso 1 1 calc R . .
H32B H 0.2576 0.8539 0.0657 0.018 Uiso 1 1 calc R . .
N33 N 0.13966(9) 0.77188(6) 0.11193(5) 0.0136(2) Uani 1 1 d . . .
H33A H 0.0516 0.7772 0.1317 0.016 Uiso 1 1 calc R . .
H33B H 0.2029 0.7428 0.1496 0.016 Uiso 1 1 calc R . .
C34 C 0.15130(9) 0.72081(6) 0.04329(5) 0.0157(3) Uani 1 1 d R . .
H34A H 0.2450 0.7164 0.0210 0.019 Uiso 1 1 calc R . .
H34B H 0.0811 0.7511 0.0034 0.019 Uiso 1 1 calc R . .
C35 C 0.12850(14) 0.63174(9) 0.06557(8) 0.0145(2) Uani 1 1 d . . .
C36 C 0.23964(15) 0.56110(10) 0.07293(10) 0.0221(3) Uani 1 1 d . . .
H36A H 0.3314 0.5688 0.0632 0.027 Uiso 1 1 calc R . .
C37 C 0.21897(15) 0.47885(10) 0.09443(10) 0.0230(3) Uani 1 1 d . . .
H37A H 0.2962 0.4307 0.0987 0.028 Uiso 1 1 calc R . .
C38 C -0.00464(14) 0.61922(9) 0.07921(9) 0.0186(3) Uani 1 1 d . . .
H38A H -0.0823 0.6670 0.0734 0.022 Uiso 1 1 calc R . .
C39 C -0.02546(14) 0.53782(9) 0.10113(8) 0.0175(3) Uani 1 1 d . . .
H39A H -0.1173 0.5302 0.1105 0.021 Uiso 1 1 calc R . .
C40 C 0.08620(14) 0.46709(9) 0.10961(8) 0.0144(2) Uani 1 1 d . . .
C41 C 0.05472(14) 0.38056(9) 0.13166(8) 0.0160(3) Uani 1 1 d . . .
H41A H -0.0204 0.3872 0.1700 0.019 Uiso 1 1 calc R . .
H41B H 0.0189 0.3604 0.0854 0.019 Uiso 1 1 calc R . .
N42 N 0.17583(11) 0.31332(7) 0.16451(6) 0.0130(2) Uani 1 1 d . . .
H42A H 0.2192 0.3349 0.2024 0.016 Uiso 1 1 calc R . .
H42B H 0.2392 0.2990 0.1264 0.016 Uiso 1 1 calc R . .
C43 C 0.13108(14) 0.23463(9) 0.19780(8) 0.0150(3) Uani 1 1 d . . .
H43A H 0.0697 0.2177 0.1600 0.018 Uiso 1 1 calc R . .
H43B H 0.0766 0.2477 0.2447 0.018 Uiso 1 1 calc R . .
C44 C 0.25485(14) 0.16026(9) 0.21840(8) 0.0148(3) Uani 1 1 d . . .
H44A H 0.2206 0.1075 0.2338 0.018 Uiso 1 1 calc R . .
H44B H 0.3126 0.1500 0.1722 0.018 Uiso 1 1 calc R . .
Si1A Si 0.16338(4) 0.79687(2) 0.57326(2) 0.01414(8) Uani 1 1 d . . .
F1A F 0.23962(9) 0.80612(6) 0.48702(5) 0.02259(19) Uani 1 1 d . . .
F2A F 0.31879(9) 0.79271(6) 0.61655(5) 0.02401(19) Uani 1 1 d . . .
F3A F 0.20359(9) 0.68970(5) 0.57399(5) 0.02035(18) Uani 1 1 d . . .
F4A F 0.09130(9) 0.78849(6) 0.66020(5) 0.02211(18) Uani 1 1 d . . .
F5A F 0.01012(9) 0.80208(6) 0.52872(5) 0.02318(19) Uani 1 1 d . . .
F6A F 0.12234(10) 0.90483(6) 0.57303(6) 0.0270(2) Uani 1 1 d . . .
Si1B Si 0.61346(4) 0.77027(3) 0.00389(2) 0.01601(8) Uani 1 1 d . . .
F1B F 0.77275(8) 0.77583(5) -0.03112(5) 0.01751(17) Uani 1 1 d . . .
F2B F 0.58663(8) 0.71815(6) -0.07216(5) 0.01896(17) Uani 1 1 d . . .
F3B F 0.54433(9) 0.86460(6) -0.04713(6) 0.0268(2) Uani 1 1 d . . .
F4B F 0.45665(9) 0.76384(7) 0.03896(5) 0.0290(2) Uani 1 1 d . . .
F5B F 0.64398(9) 0.82402(7) 0.07846(5) 0.0288(2) Uani 1 1 d . . .
F6B F 0.68311(9) 0.67815(7) 0.05509(6) 0.0303(2) Uani 1 1 d . . .
F1 F 0.28799(8) 0.66775(5) 0.23056(5) 0.01578(16) Uani 1 1 d . . .
F2 F 0.34157(8) 0.36458(5) 0.25754(5) 0.01501(16) Uani 1 1 d . . .
O1S O 0.38680(10) 0.51116(6) 0.30915(6) 0.0171(2) Uani 1 1 d . . .
H1SA H 0.3505 0.5576 0.2818 0.020 Uiso 1 1 d R . .
H1SB H 0.3744 0.4702 0.2844 0.020 Uiso 1 1 d R . .
O2S O 0.44037(13) 0.63942(8) 0.40374(7) 0.0296(3) Uani 1 1 d . . .
H2SA H 0.4334 0.5931 0.3808 0.036 Uiso 1 1 d R . .
H2SB H 0.4547 0.6195 0.4544 0.036 Uiso 1 1 d R . .
O3S O 0.51428(11) 0.39110(7) 0.43522(6) 0.0225(2) Uani 1 1 d . . .
H3SA H 0.4894 0.4346 0.4017 0.027 Uiso 1 1 d R . .
H3SB H 0.6026 0.3660 0.4236 0.027 Uiso 1 1 d R . .
O4S O 0.68410(14) 0.70551(9) 0.42212(8) 0.0378(3) Uani 1 1 d . . .
H4SA H 0.6761 0.7616 0.4019 0.045 Uiso 1 1 d R . .
H4SB H 0.6025 0.6888 0.4102 0.045 Uiso 1 1 d R . .
O5S O 0.63871(12) 0.89208(8) 0.37777(6) 0.0256(2) Uani 1 1 d . . .
H5SA H 0.6986 0.9067 0.4062 0.031 Uiso 1 1 d R . .
H5SB H 0.5645 0.9098 0.4004 0.031 Uiso 1 1 d R . .
O6S O 0.81579(11) 0.94422(7) 0.47452(7) 0.0237(2) Uani 1 1 d . . .
H6SA H 0.8536 0.9849 0.4594 0.028 Uiso 1 1 d R . .
H6SB H 0.8850 0.9078 0.4981 0.028 Uiso 1 1 d R . .
O7S O 0.40082(12) 0.92748(8) 0.46175(7) 0.0297(3) Uani 1 1 d . . .
H7SA H 0.3658 0.8844 0.4750 0.036 Uiso 1 1 d R . .
H7SB H 0.3525 0.9729 0.4787 0.036 Uiso 1 1 d R . .
O8S O 0.75245(11) 0.94700(7) 0.24061(6) 0.0220(2) Uani 1 1 d . . .
H8SA H 0.7181 0.9292 0.2802 0.026 Uiso 1 1 d R . .
H8SB H 0.8032 0.9811 0.2530 0.026 Uiso 1 1 d R . .
O9S O 0.93685(11) 1.04368(7) 0.27176(6) 0.0238(2) Uani 1 1 d . . .
H9SA H 0.9238 1.0782 0.3089 0.029 Uiso 1 1 d R . .
H9SB H 0.9427 1.0734 0.2258 0.029 Uiso 1 1 d R . .
O10S O 0.87211(10) 0.80229(7) 0.17148(6) 0.0205(2) Uani 1 1 d . . .
H10S H 0.8415 0.8450 0.1953 0.025 Uiso 1 1 d R . .
H10T H 0.8127 0.8039 0.1398 0.025 Uiso 1 1 d R . .
O11S O 0.71104(10) 1.03279(7) 0.08325(6) 0.0217(2) Uani 1 1 d . . .
H11S H 0.6331 1.0597 0.0692 0.026 Uiso 1 1 d R . .
H11T H 0.7002 0.9989 0.1278 0.026 Uiso 1 1 d R . .
O12S O 0.07657(11) 0.88521(7) 0.87997(6) 0.0232(2) Uani 1 1 d . . .
H12S H 0.1387 0.9055 0.8933 0.028 Uiso 1 1 d R . .
H12T H 0.0072 0.9049 0.9059 0.028 Uiso 1 1 d R . .
O13S O 0.85979(11) 0.92390(7) -0.02037(7) 0.0250(2) Uani 1 1 d . . .
H13S H 0.8160 0.9578 0.0090 0.030 Uiso 1 1 d R . .
H13T H 0.8178 0.8813 -0.0197 0.030 Uiso 1 1 d R . .

loop_
_atom_site_aniso_label
_atom_site_aniso_U_11
_atom_site_aniso_U_22
_atom_site_aniso_U_33
_atom_site_aniso_U_23
_atom_site_aniso_U_13
_atom_site_aniso_U_12
N1 0.0133(5) 0.0124(5) 0.0116(5) -0.0006(4) -0.0004(4) -0.0008(4)
C2 0.0180(6) 0.0140(6) 0.0140(6) -0.0016(5) -0.0006(5) -0.0030(5)
C3 0.0161(6) 0.0128(6) 0.0153(6) -0.0001(5) 0.0016(5) 0.0001(5)
N4 0.0140(5) 0.0137(5) 0.0132(5) -0.0006(4) 0.0004(4) -0.0016(4)
C5 0.0138(6) 0.0163(7) 0.0237(7) -0.0013(5) 0.0032(5) -0.0027(5)
C6 0.0115(5) 0.0158(6) 0.0191(7) -0.0020(5) 0.0029(5) -0.0027(5)
C7 0.0197(6) 0.0185(7) 0.0157(6) -0.0043(5) 0.0026(5) -0.0064(5)
C8 0.0212(6) 0.0183(7) 0.0148(6) 0.0000(5) 0.0022(5) -0.0041(5)
C9 0.0152(6) 0.0208(7) 0.0182(7) -0.0026(5) -0.0018(5) -0.0021(5)
C10 0.0155(6) 0.0196(7) 0.0216(7) -0.0084(6) 0.0008(5) -0.0035(5)
C11 0.0146(6) 0.0156(6) 0.0210(7) -0.0027(5) 0.0061(5) -0.0047(5)
C12 0.0173(6) 0.0165(7) 0.0263(8) -0.0026(6) 0.0064(6) -0.0033(5)
N13 0.0170(5) 0.0140(5) 0.0141(5) -0.0024(4) 0.0009(4) -0.0036(4)
C14 0.0225(7) 0.0141(6) 0.0146(6) -0.0007(5) -0.0003(5) -0.0022(5)
C15 0.0197(6) 0.0143(6) 0.0158(6) -0.0006(5) 0.0020(5) -0.0045(5)
N16 0.0128(5) 0.0131(5) 0.0122(5) -0.0008(4) -0.0001(4) -0.0025(4)
C17 0.0146(6) 0.0119(6) 0.0168(6) -0.0003(5) -0.0008(5) -0.0017(5)
C18 0.0148(6) 0.0117(6) 0.0172(6) -0.0030(5) 0.0009(5) -0.0016(5)
N19 0.0132(5) 0.0129(5) 0.0149(5) -0.0014(4) 0.0000(4) -0.0027(4)
C20 0.0151(6) 0.0152(6) 0.0189(7) -0.0023(5) 0.0038(5) -0.0036(5)
C21 0.0114(5) 0.0147(6) 0.0174(6) -0.0012(5) 0.0030(5) -0.0037(5)
C22 0.0141(6) 0.0148(6) 0.0173(6) 0.0021(5) -0.0007(5) -0.0013(5)
C23 0.0134(6) 0.0176(7) 0.0161(6) -0.0012(5) -0.0012(5) -0.0036(5)
C24 0.0156(6) 0.0193(7) 0.0166(6) -0.0007(5) -0.0016(5) -0.0053(5)
C25 0.0162(6) 0.0167(7) 0.0183(7) 0.0037(5) -0.0032(5) -0.0040(5)
C26 0.0112(5) 0.0142(6) 0.0180(6) -0.0008(5) 0.0013(5) -0.0027(5)
C27 0.0130(6) 0.0147(6) 0.0235(7) 0.0001(5) -0.0045(5) -0.0015(5)
N28 0.0125(5) 0.0134(5) 0.0175(6) -0.0009(4) -0.0011(4) -0.0021(4)
C29 0.0145(6) 0.0143(6) 0.0189(7) -0.0031(5) -0.0015(5) -0.0024(5)
C30 0.0155(6) 0.0132(6) 0.0166(6) -0.0005(5) 0.0010(5) -0.0035(5)
C31 0.0167(6) 0.0116(6) 0.0141(6) -0.0003(5) -0.0015(5) -0.0005(5)
C32 0.0170(6) 0.0136(6) 0.0141(6) 0.0000(5) -0.0006(5) -0.0027(5)
N33 0.0135(5) 0.0133(5) 0.0127(5) -0.0006(4) -0.0013(4) -0.0008(4)
C34 0.0187(6) 0.0154(6) 0.0127(6) -0.0028(5) -0.0008(5) -0.0021(5)
C35 0.0158(6) 0.0152(6) 0.0119(6) -0.0021(5) -0.0012(5) -0.0016(5)
C36 0.0126(6) 0.0183(7) 0.0345(9) -0.0008(6) 0.0025(6) -0.0021(5)
C37 0.0126(6) 0.0154(7) 0.0382(9) 0.0001(6) 0.0023(6) 0.0014(5)
C38 0.0137(6) 0.0152(7) 0.0243(7) -0.0015(5) -0.0018(5) 0.0020(5)
C39 0.0114(5) 0.0177(7) 0.0222(7) -0.0008(5) -0.0003(5) -0.0011(5)
C40 0.0141(6) 0.0151(6) 0.0135(6) -0.0028(5) -0.0012(5) -0.0015(5)
C41 0.0117(5) 0.0153(6) 0.0196(7) -0.0013(5) -0.0020(5) -0.0004(5)
N42 0.0117(5) 0.0129(5) 0.0134(5) -0.0016(4) 0.0001(4) -0.0008(4)
C43 0.0134(6) 0.0156(6) 0.0166(6) -0.0003(5) -0.0001(5) -0.0047(5)
C44 0.0165(6) 0.0133(6) 0.0148(6) -0.0016(5) -0.0013(5) -0.0038(5)
Si1A 0.01584(17) 0.01343(18) 0.01316(17) -0.00038(13) -0.00139(14) -0.00369(14)
F1A 0.0253(4) 0.0316(5) 0.0132(4) -0.0013(3) 0.0012(3) -0.0115(4)
F2A 0.0215(4) 0.0343(5) 0.0185(4) -0.0021(4) -0.0051(3) -0.0114(4)
F3A 0.0249(4) 0.0138(4) 0.0209(4) -0.0031(3) -0.0031(3) -0.0008(3)
F4A 0.0276(4) 0.0204(4) 0.0176(4) -0.0009(3) 0.0074(4) -0.0042(4)
F5A 0.0169(4) 0.0231(5) 0.0284(5) 0.0042(4) -0.0073(4) -0.0049(3)
F6A 0.0392(5) 0.0130(4) 0.0288(5) 0.0001(4) 0.0020(4) -0.0069(4)
Si1B 0.01096(16) 0.0221(2) 0.01361(18) -0.00220(15) -0.00004(13) -0.00068(14)
F1B 0.0154(4) 0.0185(4) 0.0187(4) -0.0017(3) 0.0041(3) -0.0040(3)
F2B 0.0171(4) 0.0201(4) 0.0199(4) -0.0059(3) 0.0014(3) -0.0030(3)
F3B 0.0268(5) 0.0189(5) 0.0302(5) -0.0052(4) -0.0088(4) 0.0059(4)
F4B 0.0125(4) 0.0511(7) 0.0256(5) -0.0137(4) 0.0045(4) -0.0077(4)
F5B 0.0183(4) 0.0511(6) 0.0192(5) -0.0148(4) 0.0009(3) -0.0080(4)
F6B 0.0206(4) 0.0334(5) 0.0334(5) 0.0176(4) -0.0045(4) -0.0072(4)
F1 0.0158(4) 0.0139(4) 0.0171(4) -0.0009(3) -0.0001(3) -0.0024(3)
F2 0.0158(4) 0.0128(4) 0.0164(4) -0.0016(3) 0.0006(3) -0.0031(3)
O1S 0.0191(5) 0.0141(5) 0.0176(5) -0.0006(4) -0.0014(4) -0.0032(4)
O2S 0.0426(7) 0.0249(6) 0.0231(6) -0.0031(5) -0.0073(5) -0.0108(5)
O3S 0.0216(5) 0.0220(5) 0.0220(5) 0.0004(4) -0.0016(4) -0.0018(4)
O4S 0.0436(7) 0.0324(7) 0.0365(7) -0.0015(6) -0.0112(6) -0.0077(6)
O5S 0.0256(5) 0.0296(6) 0.0235(6) -0.0056(5) 0.0026(4) -0.0092(5)
O6S 0.0204(5) 0.0181(5) 0.0314(6) 0.0060(4) -0.0038(4) -0.0053(4)
O7S 0.0293(6) 0.0246(6) 0.0367(7) -0.0037(5) 0.0105(5) -0.0090(5)
O8S 0.0236(5) 0.0225(6) 0.0198(5) -0.0028(4) 0.0021(4) -0.0047(4)
O9S 0.0267(5) 0.0230(6) 0.0211(5) -0.0062(4) 0.0002(4) -0.0026(4)
O10S 0.0153(4) 0.0238(6) 0.0223(5) -0.0066(4) 0.0002(4) -0.0022(4)
O11S 0.0184(5) 0.0210(5) 0.0236(5) -0.0016(4) 0.0008(4) -0.0001(4)
O12S 0.0213(5) 0.0254(6) 0.0236(6) -0.0051(4) 0.0026(4) -0.0056(4)
O13S 0.0244(5) 0.0222(6) 0.0312(6) -0.0086(5) 0.0100(5) -0.0086(4)

loop_
_atom_type_symbol
_atom_type_description
_atom_type_scat_dispersion_real
_atom_type_scat_dispersion_imag
_atom_type_scat_source
C C 0.0033 0.0016 'International Tables Vol C Tables 4.2.6.8 and 6.1.1.4'
H H 0.0000 0.0000 'International Tables Vol C Tables 4.2.6.8 and 6.1.1.4'
N N 0.0061 0.0033 'International Tables Vol C Tables 4.2.6.8 and 6.1.1.4'
O O 0.0106 0.0060 'International Tables Vol C Tables 4.2.6.8 and 6.1.1.4'
F F 0.0171 0.0103 'International Tables Vol C Tables 4.2.6.8 and 6.1.1.4'
Si Si 0.0817 0.0704 'International Tables Vol C Tables 4.2.6.8 and 6.1.1.4'

loop_
_geom_angle_atom_site_label_1
_geom_angle_atom_site_label_2
_geom_angle_atom_site_label_3
_geom_angle
_geom_angle_site_symmetry_1
_geom_angle_site_symmetry_3
_geom_angle_publ_flag
C30 N1 C31 111.18(11) . . ?
C30 N1 C2 111.36(10) . . ?
C31 N1 C2 111.43(10) . . ?
N1 C2 C3 111.98(11) . . ?
N4 C3 C2 111.84(11) . . ?
C3 N4 C5 110.72(10) . . ?
N4 C5 C6 112.51(11) . . ?
C7 C6 C9 119.42(13) . . ?
C7 C6 C5 120.79(13) . . ?
C9 C6 C5 119.78(13) . . ?
C8 C7 C6 120.30(13) . . ?
C7 C8 C11 120.28(14) . . ?
C10 C9 C6 120.04(14) . . ?
C9 C10 C11 120.79(13) . . ?
C10 C11 C8 119.15(13) . . ?
C10 C11 C12 120.84(13) . . ?
C8 C11 C12 120.01(13) . . ?
N13 C12 C11 110.61(11) . . ?
C14 N13 C12 113.99(11) . . ?
N13 C14 C15 111.95(11) . . ?
N16 C15 C14 111.92(11) . . ?
C44 N16 C15 111.28(10) . . ?
C44 N16 C17 111.21(10) . . ?
C15 N16 C17 111.18(11) . . ?
N16 C17 C18 112.49(11) . . ?
N19 C18 C17 111.93(11) . . ?
C18 N19 C20 111.76(10) . . ?
N19 C20 C21 110.95(11) . . ?
C24 C21 C22 118.89(13) . . ?
C24 C21 C20 120.76(12) . . ?
C22 C21 C20 120.35(12) . . ?
C23 C22 C21 120.09(13) . . ?
C22 C23 C26 120.96(13) . . ?
C21 C24 C25 120.99(13) . . ?
C24 C25 C26 120.14(13) . . ?
C25 C26 C23 118.87(13) . . ?
C25 C26 C27 123.20(13) . . ?
C23 C26 C27 117.87(12) . . ?
N28 C27 C26 114.95(11) . . ?
C29 N28 C27 110.33(10) . . ?
N28 C29 C30 112.57(11) . . ?
N1 C30 C29 112.77(11) . . ?
N1 C31 C32 111.82(11) . . ?
N33 C32 C31 110.77(11) . . ?
C32 N33 C34 111.64(6) . . ?
N33 C34 C35 111.10(6) . . ?
C36 C35 C38 118.77(13) . . ?
C36 C35 C34 120.78(12) . . ?
C38 C35 C34 120.46(11) . . ?
C35 C36 C37 120.86(13) . . ?
C40 C37 C36 120.05(13) . . ?
C39 C38 C35 120.54(13) . . ?
C38 C39 C40 120.72(13) . . ?
C37 C40 C39 119.03(13) . . ?
C37 C40 C41 123.37(12) . . ?
C39 C40 C41 117.54(12) . . ?
N42 C41 C40 114.65(11) . . ?
C41 N42 C43 111.24(10) . . ?
N42 C43 C44 111.69(11) . . ?
N16 C44 C43 112.68(11) . . ?
F3A Si1A F5A 90.71(5) . . ?
F3A Si1A F4A 90.50(5) . . ?
F5A Si1A F4A 91.33(5) . . ?
F3A Si1A F6A 179.65(5) . . ?
F5A Si1A F6A 89.27(5) . . ?
F4A Si1A F6A 89.15(5) . . ?
F3A Si1A F1A 89.99(5) . . ?
F5A Si1A F1A 90.20(5) . . ?
F4A Si1A F1A 178.39(5) . . ?
F6A Si1A F1A 90.36(5) . . ?
F3A Si1A F2A 89.78(5) . . ?
F5A Si1A F2A 178.85(5) . . ?
F4A Si1A F2A 89.70(5) . . ?
F6A Si1A F2A 90.25(5) . . ?
F1A Si1A F2A 88.77(5) . . ?
F6B Si1B F3B 179.02(6) . . ?
F6B Si1B F4B 89.28(5) . . ?
F3B Si1B F4B 91.11(5) . . ?
F6B Si1B F2B 91.17(5) . . ?
F3B Si1B F2B 89.72(5) . . ?
F4B Si1B F2B 91.19(5) . . ?
F6B Si1B F5B 89.62(6) . . ?
F3B Si1B F5B 89.47(5) . . ?
F4B Si1B F5B 90.47(5) . . ?
F2B Si1B F5B 178.16(5) . . ?
F6B Si1B F1B 90.17(5) . . ?
F3B Si1B F1B 89.44(5) . . ?
F4B Si1B F1B 179.45(6) . . ?
F2B Si1B F1B 88.79(4) . . ?
F5B Si1B F1B 89.55(4) . . ?

loop_
_geom_bond_atom_site_label_1
_geom_bond_atom_site_label_2
_geom_bond_distance
_geom_bond_site_symmetry_2
_geom_bond_publ_flag
N1 C30 1.4614(17) . ?
N1 C31 1.4632(17) . ?
N1 C2 1.4689(17) . ?
C2 C3 1.5042(19) . ?
C3 N4 1.4914(17) . ?
N4 C5 1.4926(17) . ?
C5 C6 1.495(2) . ?
C6 C7 1.388(2) . ?
C6 C9 1.3907(19) . ?
C7 C8 1.381(2) . ?
C8 C11 1.3926(19) . ?
C9 C10 1.379(2) . ?
C10 C11 1.384(2) . ?
C11 C12 1.498(2) . ?
C12 N13 1.4948(18) . ?
N13 C14 1.4938(18) . ?
C14 C15 1.5133(19) . ?
C15 N16 1.4665(17) . ?
N16 C44 1.4636(17) . ?
N16 C17 1.4696(17) . ?
C17 C18 1.5090(19) . ?
C18 N19 1.4884(17) . ?
N19 C20 1.4979(17) . ?
C20 C21 1.4985(19) . ?
C21 C24 1.3857(19) . ?
C21 C22 1.3935(19) . ?
C22 C23 1.3845(19) . ?
C23 C26 1.3902(19) . ?
C24 C25 1.387(2) . ?
C25 C26 1.3895(19) . ?
C26 C27 1.4983(19) . ?
C27 N28 1.4935(17) . ?
N28 C29 1.4926(17) . ?
C29 C30 1.5117(19) . ?
C31 C32 1.5182(18) . ?
C32 N33 1.4904(16) . ?
N33 C34 1.5028 . ?
C34 C35 1.5052(16) . ?
C35 C36 1.3812(19) . ?
C35 C38 1.3845(19) . ?
C36 C37 1.391(2) . ?
C37 C40 1.3813(19) . ?
C38 C39 1.380(2) . ?
C39 C40 1.3856(19) . ?
C40 C41 1.4989(19) . ?
C41 N42 1.4869(17) . ?
N42 C43 1.4896(17) . ?
C43 C44 1.5151(19) . ?
Si1A F3A 1.6699(9) . ?
Si1A F5A 1.6768(9) . ?
Si1A F4A 1.6776(9) . ?
Si1A F6A 1.6833(10) . ?
Si1A F1A 1.6866(10) . ?
Si1A F2A 1.6893(9) . ?
Si1B F6B 1.6522(10) . ?
Si1B F3B 1.6763(10) . ?
Si1B F4B 1.6784(9) . ?
Si1B F2B 1.6832(9) . ?
Si1B F5B 1.6883(10) . ?
Si1B F1B 1.6977(9) . ?

loop_
_geom_hbond_atom_site_label_D
_geom_hbond_atom_site_label_H
_geom_hbond_atom_site_label_A
_geom_hbond_distance_DH
_geom_hbond_distance_HA
_geom_hbond_distance_DA
_geom_hbond_angle_DHA
_geom_hbond_site_symmetry_A
N4 H4A F1A 0.92 2.24 2.9163(14) 129.4 .
N4 H4A O2S 0.92 2.39 3.0939(17) 133.8 .
N4 H4B F1 0.92 1.76 2.6703(14) 170.4 .
N13 H13A F2 0.92 1.75 2.6538(14) 166.1 .
N13 H13B O3S 0.92 2.09 2.9302(16) 150.5 .
N13 H13B O4S 0.92 2.65 3.1026(18) 111.2 2_666
N19 H19A F2A 0.92 1.83 2.7158(15) 160.6 2_666
N19 H19B F2 0.92 1.78 2.6820(14) 164.7 .
N28 H28B F1 0.92 1.69 2.6042(14) 169.1 .
N28 H28A F4B 0.92 2.07 2.9580(16) 161.1 .
N28 H28A F5B 0.92 2.49 3.1003(16) 124.5 .
N28 H28A F6B 0.92 2.34 3.0577(16) 135.1 .
N33 H33A O10S 0.92 1.87 2.7844(13) 173.1 1_455
N33 H33B F1 0.92 1.83 2.7237(12) 163.1 .
N42 H42A F2 0.92 1.72 2.6100(14) 163.4 .
N42 H42B F1B 0.92 2.16 2.8302(14) 129.2 2_665
N42 H42B F2B 0.92 1.93 2.8144(14) 159.7 2_665
O1S H1SA F1 0.85 1.87 2.7090(13) 171.1 .
O1S H1SB F2 0.85 1.89 2.7168(13) 163.9 .
O2S H2SA O1S 0.89 2.02 2.8886(15) 165.2 .
O2S H2SB O3S 0.91 1.93 2.8181(16) 164.7 2_666
O3S H3SA O1S 0.85 2.05 2.8614(15) 159.6 .
O3S H3SB F3A 0.90 1.91 2.7978(14) 165.9 2_666
O4S H4SA O5S 0.92 2.04 2.9428(18) 168.2 .
O4S H4SB O2S 0.93 1.94 2.8564(18) 169.0 .
O5S H5SA O6S 0.85 1.89 2.7372(16) 174.3 .
O5S H5SB O7S 0.83 1.91 2.7375(16) 168.7 .
O6S H6SA F6A 0.84 1.86 2.6743(14) 161.4 2_676
O6S H6SB F5A 0.86 1.89 2.7120(14) 159.5 1_655
O7S H7SA F1A 0.85 1.95 2.7712(15) 163.0 .
O7S H7SB O6S 0.85 2.09 2.9100(16) 159.7 2_676
O8S H8SA O5S 0.82 1.96 2.7848(16) 176.7 .
O8S H8SB O9S 0.86 1.87 2.7183(15) 170.6 .
O9S H9SA F4A 0.88 2.22 2.9963(14) 146.2 2_676
O9S H9SA F6A 0.88 2.13 2.9227(15) 148.3 2_676
O9S H9SB O12S 0.90 1.89 2.7646(16) 163.6 2_676
O10S H10S O8S 0.83 1.91 2.7419(15) 172.8 .
O10S H10T F5B 0.80 1.92 2.7059(14) 167.2 .
O11S H11S F3B 0.81 1.90 2.7116(13) 170.9 2_675
O11S H11T O8S 0.92 2.07 2.9290(16) 153.3 .
O12S H12S O11S 0.80 2.01 2.8070(15) 173.4 2_676
O12S H12T O13S 0.84 1.93 2.7481(15) 166.3 1_456
O13S H13S O11S 0.83 1.98 2.8110(15) 176.7 .
O13S H13T F1B 0.87 1.87 2.7147(14) 164.2 .

loop_
_geom_torsion_atom_site_label_1
_geom_torsion_atom_site_label_2
_geom_torsion_atom_site_label_3
_geom_torsion_atom_site_label_4
_geom_torsion
_geom_torsion_site_symmetry_1
_geom_torsion_site_symmetry_2
_geom_torsion_site_symmetry_3
_geom_torsion_site_symmetry_4
_geom_torsion_publ_flag
C30 N1 C2 C3 -159.84(11) . . . . ?
C31 N1 C2 C3 75.40(14) . . . . ?
N1 C2 C3 N4 67.06(14) . . . . ?
C2 C3 N4 C5 -170.17(11) . . . . ?
C3 N4 C5 C6 178.43(11) . . . . ?
N4 C5 C6 C7 77.29(16) . . . . ?
N4 C5 C6 C9 -104.01(14) . . . . ?
C9 C6 C7 C8 -0.9(2) . . . . ?
C5 C6 C7 C8 177.84(12) . . . . ?
C6 C7 C8 C11 -0.5(2) . . . . ?
C7 C6 C9 C10 1.6(2) . . . . ?
C5 C6 C9 C10 -177.13(12) . . . . ?
C6 C9 C10 C11 -1.0(2) . . . . ?
C9 C10 C11 C8 -0.4(2) . . . . ?
C9 C10 C11 C12 179.06(12) . . . . ?
C7 C8 C11 C10 1.1(2) . . . . ?
C7 C8 C11 C12 -178.34(12) . . . . ?
C10 C11 C12 N13 97.63(15) . . . . ?
C8 C11 C12 N13 -82.93(16) . . . . ?
C11 C12 N13 C14 176.20(11) . . . . ?
C12 N13 C14 C15 76.88(15) . . . . ?
N13 C14 C15 N16 62.32(15) . . . . ?
C14 C15 N16 C44 -158.49(11) . . . . ?
C14 C15 N16 C17 76.95(14) . . . . ?
C44 N16 C17 C18 79.76(14) . . . . ?
C15 N16 C17 C18 -155.64(11) . . . . ?
N16 C17 C18 N19 60.61(14) . . . . ?
C17 C18 N19 C20 178.40(11) . . . . ?
C18 N19 C20 C21 172.93(11) . . . . ?
N19 C20 C21 C24 -111.25(14) . . . . ?
N19 C20 C21 C22 68.01(15) . . . . ?
C24 C21 C22 C23 2.18(19) . . . . ?
C20 C21 C22 C23 -177.10(12) . . . . ?
C21 C22 C23 C26 -2.5(2) . . . . ?
C22 C21 C24 C25 -0.2(2) . . . . ?
C20 C21 C24 C25 179.10(12) . . . . ?
C21 C24 C25 C26 -1.6(2) . . . . ?
C24 C25 C26 C23 1.3(2) . . . . ?
C24 C25 C26 C27 178.55(12) . . . . ?
C22 C23 C26 C25 0.7(2) . . . . ?
C22 C23 C26 C27 -176.69(12) . . . . ?
C25 C26 C27 N28 37.13(19) . . . . ?
C23 C26 C27 N28 -145.57(12) . . . . ?
C26 C27 N28 C29 166.44(12) . . . . ?
C27 N28 C29 C30 168.91(11) . . . . ?
C31 N1 C30 C29 -156.36(11) . . . . ?
C2 N1 C30 C29 78.73(14) . . . . ?
N28 C29 C30 N1 69.65(15) . . . . ?
C30 N1 C31 C32 79.50(13) . . . . ?
C2 N1 C31 C32 -155.63(11) . . . . ?
N1 C31 C32 N33 56.19(14) . . . . ?
C31 C32 N33 C34 -174.91(8) . . . . ?
C32 N33 C34 C35 178.23(10) . . . . ?
N33 C34 C35 C36 -104.10(12) . . . . ?
N33 C34 C35 C38 75.80(12) . . . . ?
C38 C35 C36 C37 -0.7(2) . . . . ?
C34 C35 C36 C37 179.22(13) . . . . ?
C35 C36 C37 C40 -0.7(2) . . . . ?
C36 C35 C38 C39 1.2(2) . . . . ?
C34 C35 C38 C39 -178.72(12) . . . . ?
C35 C38 C39 C40 -0.3(2) . . . . ?
C36 C37 C40 C39 1.7(2) . . . . ?
C36 C37 C40 C41 178.84(14) . . . . ?
C38 C39 C40 C37 -1.2(2) . . . . ?
C38 C39 C40 C41 -178.52(13) . . . . ?
C37 C40 C41 N42 21.91(19) . . . . ?
C39 C40 C41 N42 -160.87(12) . . . . ?
C40 C41 N42 C43 169.73(11) . . . . ?
C41 N42 C43 C44 169.79(11) . . . . ?
C15 N16 C44 C43 80.09(14) . . . . ?
C17 N16 C44 C43 -155.37(11) . . . . ?
N42 C43 C44 N16 66.10(14) . . . . ?
